data_4343702
loop_
_publ_author_name
'Ayasse, C.'
'Eick, H.A.'

_publ_section_title
;
 Synthesis and crystal structure of triytterbium chloroorthosilicate, Yb3
 (Si O4)2 Cl
;
_journal_name_full 'Inorganic Chemistry'
_journal_page_first 1140
_journal_page_last 1143
_journal_volume 12
_journal_year 1973
_chemical_formula_sum 'Cl O8 Si2 Yb3'
_chemical_name_systematic 'Yb3 (Si O4)2 Cl'
_space_group_IT_number 62
_symmetry_space_group_name_Hall '-P 2ac 2n'
_symmetry_space_group_name_H-M 'P n m a'
_cell_angle_alpha 90
_cell_angle_beta 90
_cell_angle_gamma 90
_cell_formula_units_Z 4
_cell_length_a 6.731
_cell_length_b 17.556
_cell_length_c 6.129
_cell_volume 724.260
_citation_journal_id_ASTM INOCAJ
_cod_data_source_file Ayasse_INOCAJ_1973_1171.cif
_cod_data_source_block Cl1O8Si2Yb3
_cod_original_cell_volume 724.2605
_cod_original_formula_sum 'Cl1 O8 Si2 Yb3'
_cod_database_code 4343702

loop_
_symmetry_equiv_pos_as_xyz
x,y,z
-x+1/2,-y,z+1/2
x+1/2,-y+1/2,-z+1/2
-x,y+1/2,-z
-x,-y,-z
x-1/2,y,-z-1/2
-x-1/2,y-1/2,z-1/2
x,-y-1/2,z

loop_
_atom_site_label
_atom_site_type_symbol
_atom_site_fract_x
_atom_site_fract_y
_atom_site_fract_z
_atom_site_occupancy
_atom_site_U_iso_or_equiv
O3 O-2 0.3284 0.1187 0.0282 1 0.0
Yb2 Yb+3 0.2902 0.25 0.8849 1 0.0
Si1 Si+4 0.0232 0.0996 0.6213 1 0.0
O2 O-2 0.1915 0.0966 0.447 1 0.0
Yb1 Yb+3 0.013 0.0903 0.1276 1 0.0
O4 O-2 0.0356 0.175 0.7717 1 0.0
O1 O-2 0.0089 0.031 0.7935 1 0.0
Cl1 Cl-1 0.0367 0.25 0.2357 1 0.0
